data_7119351
loop_
_publ_author_name
'Srinivas, Dharavath'
'Mitchell, Lauren A.'
'Parrish, Damon A.'
'Shreeve, Jean'ne M.'

_publ_section_title
;
 From FOX-7 to H-FOX to insensitive energetic materials with hypergolic
 properties
;
_journal_issue 49
_journal_name_full 'Chemical Communications'
_journal_page_first 7668
_journal_page_last 7671
_journal_paper_doi 10.1039/c6cc02669a
_journal_volume 52
_journal_year 2016
_chemical_formula_moiety 'C4 H2 Cl2 N10 O8'
_chemical_formula_sum 'C4 H2 Cl2 N10 O8'
_chemical_formula_weight 389.06
_space_group_crystal_system monoclinic
_space_group_IT_number 14
_space_group_name_Hall '-P 2ybc'
_space_group_name_H-M_alt 'P 1 21/c 1'
_symmetry_space_group_name_Hall '-P 2ybc'
_symmetry_space_group_name_H-M 'P 1 21/c 1'
_atom_sites_solution_hydrogens difmap
_audit_creation_method SHELXL-2014/7
_audit_update_record
;
2015-11-09 deposited with the CCDC.
2016-05-23 downloaded from the CCDC.
;
_cell_angle_alpha 90
_cell_angle_beta 107.9270(10)
_cell_angle_gamma 90
_cell_formula_units_Z 4
_cell_length_a 10.3037(3)
_cell_length_b 9.6323(3)
_cell_length_c 14.3934(4)
_cell_measurement_reflns_used 4109
_cell_measurement_temperature 296(2)
_cell_measurement_theta_max 26.01
_cell_measurement_theta_min 2.96
_cell_volume 1359.17(7)
_computing_cell_refinement 'Bruker APEX2 v2014.11-0 (Bruker, 2009)'
_computing_data_collection 'Bruker APEX2 v2014.11-0 (Bruker, 2009)'
_computing_data_reduction
;
Bruker SAINT v7.68A (Bruker, 2009), Bruker XPREP v2014/2 (Bruker, 2008)
;
_computing_molecular_graphics 'Bruker SHELXTL v2014/7 (Bruker, 2008)'
_computing_publication_material 'Bruker SHELXTL v2014/7 (Bruker, 2008)'
_computing_structure_refinement 'SHELXL-2014/7 (Sheldrick, 2014) within WINGX (Farrugia, 2012)'
_computing_structure_solution 'Bruker SHELXTL v2014/7 (Bruker, 2008)'
_diffrn_ambient_temperature 296(2)
_diffrn_measured_fraction_theta_full 0.998
_diffrn_measured_fraction_theta_max 0.994
_diffrn_measurement_device_type 'Bruker SMART APEX II CCD'
_diffrn_measurement_method '\w scans'
_diffrn_radiation_monochromator graphite
_diffrn_radiation_source 'fine focus sealed tube'
_diffrn_radiation_type MoK\a
_diffrn_radiation_wavelength 0.71073
_diffrn_reflns_av_R_equivalents 0.0315
_diffrn_reflns_av_unetI/netI 0.0262
_diffrn_reflns_Laue_measured_fraction_full 0.998
_diffrn_reflns_Laue_measured_fraction_max 0.994
_diffrn_reflns_limit_h_max 12
_diffrn_reflns_limit_h_min -12
_diffrn_reflns_limit_k_max 12
_diffrn_reflns_limit_k_min -12
_diffrn_reflns_limit_l_max 18
_diffrn_reflns_limit_l_min -18
_diffrn_reflns_number 12853
_diffrn_reflns_point_group_measured_fraction_full 0.998
_diffrn_reflns_point_group_measured_fraction_max 0.994
_diffrn_reflns_theta_full 25.242
_diffrn_reflns_theta_max 26.486
_diffrn_reflns_theta_min 2.077
_exptl_absorpt_coefficient_mu 0.547
_exptl_absorpt_correction_T_max 0.7454
_exptl_absorpt_correction_T_min 0.6859
_exptl_absorpt_correction_type multi-scan
_exptl_absorpt_process_details 'SADABS v2008/1 (Bruker, 2008)'
_exptl_crystal_colour colourless
_exptl_crystal_density_diffrn 1.901
_exptl_crystal_description plate
_exptl_crystal_F_000 776
_exptl_crystal_size_max 0.221
_exptl_crystal_size_mid 0.110
_exptl_crystal_size_min 0.085
_refine_diff_density_max 0.511
_refine_diff_density_min -0.280
_refine_diff_density_rms 0.050
_refine_ls_extinction_coef .
_refine_ls_extinction_method none
_refine_ls_goodness_of_fit_ref 1.013
_refine_ls_hydrogen_treatment refxyz
_refine_ls_matrix_type full
_refine_ls_number_parameters 223
_refine_ls_number_reflns 2796
_refine_ls_number_restraints 0
_refine_ls_restrained_S_all 1.013
_refine_ls_R_factor_all 0.0451
_refine_ls_R_factor_gt 0.0329
_refine_ls_shift/su_max 0.001
_refine_ls_shift/su_mean 0.000
_refine_ls_structure_factor_coef Fsqd
_refine_ls_weighting_details 'w=1/[\s^2^(Fo^2^)+(0.0648P)^2^+0.3266P] where P=(Fo^2^+2Fc^2^)/3'
_refine_ls_weighting_scheme calc
_refine_ls_wR_factor_gt 0.0966
_refine_ls_wR_factor_ref 0.1058
_reflns_Friedel_coverage 0.000
_reflns_Friedel_fraction_full .
_reflns_Friedel_fraction_max .
_reflns_number_gt 2257
_reflns_number_total 2796
_reflns_threshold_expression 'I > 2\s(I)'
_cod_data_source_file c6cc02669a2.cif
_cod_data_source_block shrv333
_cod_database_code 7119351
_shelx_shelxl_version_number 2014/7
_shelx_space_group_comment
;
The symmetry employed for this shelxl refinement is uniquely defined
by the following loop, which should always be used as a source of
symmetry information in preference to the above space-group names.
They are only intended as comments.
;
_shelx_estimated_absorpt_t_min 0.889
_shelx_estimated_absorpt_t_max 0.955

loop_
_space_group_symop_operation_xyz
'x, y, z'
'-x, y+1/2, -z+1/2'
'-x, -y, -z'
'x, -y-1/2, z-1/2'

loop_
_atom_site_label
_atom_site_type_symbol
_atom_site_fract_x
_atom_site_fract_y
_atom_site_fract_z
_atom_site_U_iso_or_equiv
_atom_site_adp_type
_atom_site_occupancy
_atom_site_site_symmetry_order
_atom_site_calc_flag
_atom_site_refinement_flags_posn
_atom_site_refinement_flags_adp
_atom_site_refinement_flags_occupancy
_atom_site_disorder_assembly
_atom_site_disorder_group
O1 O 0.42929(17) 0.3362(2) 0.88744(13) 0.0587(5) Uani 1 1 d . . . . .
O2 O 0.37641(19) 0.4006(2) 1.01408(13) 0.0670(6) Uani 1 1 d . . . . .
N3 N 0.35210(17) 0.36156(18) 0.93206(12) 0.0333(4) Uani 1 1 d . . . . .
O4 O 0.2644(2) 0.11208(18) 0.94060(14) 0.0596(5) Uani 1 1 d . . . . .
O5 O 0.04958(19) 0.1617(2) 0.89862(13) 0.0613(5) Uani 1 1 d . . . . .
N6 N 0.1674(2) 0.18716(19) 0.90950(13) 0.0404(4) Uani 1 1 d . . . . .
C7 C 0.1982(2) 0.33440(19) 0.87561(13) 0.0284(4) Uani 1 1 d . . . . .
Cl8 Cl 0.09785(6) 0.45803(6) 0.90724(4) 0.04306(17) Uani 1 1 d . . . . .
C9 C 0.17496(19) 0.32355(19) 0.76870(13) 0.0267(4) Uani 1 1 d . . . . .
N10 N 0.13398(19) 0.21219(17) 0.71615(12) 0.0357(4) Uani 1 1 d . . . . .
N11 N 0.1228(2) 0.2501(2) 0.62313(13) 0.0421(4) Uani 1 1 d . . . . .
N12 N 0.15615(19) 0.37929(19) 0.61879(12) 0.0372(4) Uani 1 1 d . . . . .
N13 N 0.19017(17) 0.42794(16) 0.71146(11) 0.0275(4) Uani 1 1 d . . . . .
N14 N 0.23357(17) 0.55835(16) 0.74621(11) 0.0287(4) Uani 1 1 d . . . . .
C15 C 0.2651(2) 0.6459(2) 0.68873(14) 0.0291(4) Uani 1 1 d . . . . .
N16 N 0.2625(2) 0.6350(2) 0.59694(14) 0.0452(5) Uani 1 1 d . . . . .
H16A H 0.237(3) 0.564(3) 0.566(2) 0.054 Uiso 1 1 d . U . . .
H16B H 0.295(3) 0.703(3) 0.5727(19) 0.054 Uiso 1 1 d . U . . .
C17 C 0.3140(2) 0.7833(2) 0.74046(15) 0.0309(4) Uani 1 1 d . . . . .
Cl18 Cl 0.26946(6) 0.92549(6) 0.66459(5) 0.04811(18) Uani 1 1 d . . . . .
N19 N 0.2564(2) 0.79902(18) 0.82757(14) 0.0384(4) Uani 1 1 d . . . . .
O20 O 0.14399(18) 0.8473(2) 0.80908(15) 0.0620(5) Uani 1 1 d . . . . .
O21 O 0.3289(2) 0.7592(2) 0.90615(13) 0.0591(5) Uani 1 1 d . . . . .
N22 N 0.47234(19) 0.78150(19) 0.78747(13) 0.0386(4) Uani 1 1 d . . . . .
O23 O 0.52809(18) 0.6801(2) 0.77871(15) 0.0614(5) Uani 1 1 d . . . . .
O24 O 0.52009(19) 0.8897(2) 0.82547(17) 0.0722(6) Uani 1 1 d . . . . .

loop_
_atom_site_aniso_label
_atom_site_aniso_U_11
_atom_site_aniso_U_22
_atom_site_aniso_U_33
_atom_site_aniso_U_23
_atom_site_aniso_U_13
_atom_site_aniso_U_12
O1 0.0384(9) 0.0858(14) 0.0522(10) -0.0050(9) 0.0145(8) -0.0021(9)
O2 0.0562(12) 0.0951(15) 0.0417(10) -0.0228(10) 0.0033(8) -0.0065(11)
N3 0.0352(9) 0.0358(9) 0.0275(9) -0.0004(7) 0.0075(7) -0.0016(7)
O4 0.0773(13) 0.0373(9) 0.0645(12) 0.0174(8) 0.0224(10) 0.0101(9)
O5 0.0599(12) 0.0662(12) 0.0551(11) 0.0099(9) 0.0139(9) -0.0319(10)
N6 0.0568(12) 0.0348(10) 0.0292(9) 0.0041(7) 0.0126(8) -0.0105(9)
C7 0.0332(10) 0.0257(9) 0.0266(9) 0.0013(7) 0.0097(8) -0.0045(8)
Cl8 0.0476(3) 0.0468(3) 0.0400(3) -0.0031(2) 0.0210(2) 0.0074(2)
C9 0.0297(10) 0.0227(9) 0.0276(9) -0.0005(7) 0.0085(8) -0.0011(7)
N10 0.0470(11) 0.0256(8) 0.0346(9) -0.0052(7) 0.0127(8) -0.0038(7)
N11 0.0579(12) 0.0349(10) 0.0332(10) -0.0105(8) 0.0136(8) -0.0065(9)
N12 0.0508(11) 0.0376(10) 0.0239(8) -0.0060(7) 0.0126(8) -0.0047(8)
N13 0.0368(9) 0.0246(8) 0.0214(8) -0.0025(6) 0.0094(7) -0.0028(7)
N14 0.0399(9) 0.0218(8) 0.0246(8) -0.0020(6) 0.0105(7) -0.0053(7)
C15 0.0331(10) 0.0255(9) 0.0305(10) 0.0020(8) 0.0127(8) 0.0026(8)
N16 0.0741(14) 0.0337(10) 0.0353(10) 0.0025(8) 0.0280(10) -0.0066(10)
C17 0.0319(10) 0.0251(9) 0.0390(11) 0.0035(8) 0.0159(8) -0.0006(8)
Cl18 0.0509(3) 0.0271(3) 0.0650(4) 0.0149(2) 0.0159(3) 0.0029(2)
N19 0.0442(11) 0.0300(9) 0.0462(12) -0.0118(8) 0.0219(9) -0.0084(8)
O20 0.0435(10) 0.0715(13) 0.0798(13) -0.0208(10) 0.0322(9) -0.0007(9)
O21 0.0755(13) 0.0666(12) 0.0398(10) -0.0050(8) 0.0247(9) 0.0007(10)
N22 0.0362(10) 0.0366(10) 0.0457(11) 0.0012(8) 0.0165(8) -0.0066(8)
O23 0.0427(10) 0.0575(12) 0.0814(14) 0.0060(9) 0.0154(9) 0.0139(9)
O24 0.0467(11) 0.0565(12) 0.1017(16) -0.0137(11) 0.0057(10) -0.0145(9)

loop_
_atom_type_symbol
_atom_type_description
_atom_type_scat_dispersion_real
_atom_type_scat_dispersion_imag
_atom_type_scat_source
C C 0.0033 0.0016 'International Tables Vol C Tables 4.2.6.8 and 6.1.1.4'
H H 0.0000 0.0000 'International Tables Vol C Tables 4.2.6.8 and 6.1.1.4'
N N 0.0061 0.0033 'International Tables Vol C Tables 4.2.6.8 and 6.1.1.4'
O O 0.0106 0.0060 'International Tables Vol C Tables 4.2.6.8 and 6.1.1.4'
Cl Cl 0.1484 0.1585 'International Tables Vol C Tables 4.2.6.8 and 6.1.1.4'

loop_
_geom_angle_atom_site_label_1
_geom_angle_atom_site_label_2
_geom_angle_atom_site_label_3
_geom_angle
_geom_angle_site_symmetry_1
_geom_angle_site_symmetry_3
O2 N3 O1 128.90(19) . .
O2 N3 C7 115.98(17) . .
O1 N3 C7 115.08(16) . .
O5 N6 O4 128.1(2) . .
O5 N6 C7 116.00(19) . .
O4 N6 C7 115.85(18) . .
C9 C7 N6 106.00(14) . .
C9 C7 N3 111.32(15) . .
N6 C7 N3 105.07(15) . .
C9 C7 Cl8 113.74(13) . .
N6 C7 Cl8 110.35(13) . .
N3 C7 Cl8 109.93(13) . .
N10 C9 N13 109.79(16) . .
N10 C9 C7 125.30(17) . .
N13 C9 C7 124.89(16) . .
C9 N10 N11 105.34(16) . .
N12 N11 N10 111.21(15) . .
N11 N12 N13 106.05(15) . .
C9 N13 N12 107.60(15) . .
C9 N13 N14 123.28(15) . .
N12 N13 N14 129.12(15) . .
C15 N14 N13 118.78(16) . .
N14 C15 N16 131.27(19) . .
N14 C15 C17 111.36(16) . .
N16 C15 C17 117.37(18) . .
C15 N16 H16A 121(2) . .
C15 N16 H16B 117.2(18) . .
H16A N16 H16B 122(3) . .
C15 C17 N19 109.17(15) . .
C15 C17 N22 110.24(15) . .
N19 C17 N22 105.03(16) . .
C15 C17 Cl18 113.36(14) . .
N19 C17 Cl18 109.95(13) . .
N22 C17 Cl18 108.77(13) . .
O20 N19 O21 127.3(2) . .
O20 N19 C17 116.24(19) . .
O21 N19 C17 116.46(19) . .
O23 N22 O24 129.0(2) . .
O23 N22 C17 116.64(18) . .
O24 N22 C17 114.33(18) . .

loop_
_geom_bond_atom_site_label_1
_geom_bond_atom_site_label_2
_geom_bond_distance
_geom_bond_site_symmetry_2
O1 N3 1.191(2) .
O2 N3 1.190(2) .
N3 C7 1.565(3) .
O4 N6 1.203(3) .
O5 N6 1.200(3) .
N6 C7 1.564(2) .
C7 C9 1.486(3) .
C7 Cl8 1.727(2) .
C9 N10 1.306(2) .
C9 N13 1.339(2) .
N10 N11 1.358(2) .
N11 N12 1.298(3) .
N12 N13 1.354(2) .
N13 N14 1.375(2) .
N14 C15 1.291(2) .
C15 N16 1.318(3) .
C15 C17 1.526(3) .
N16 H16A 0.81(3) .
N16 H16B 0.86(3) .
C17 N19 1.550(3) .
C17 N22 1.562(3) .
C17 Cl18 1.724(2) .
N19 O20 1.200(3) .
N19 O21 1.210(3) .
N22 O23 1.160(2) .
N22 O24 1.209(3) .

loop_
_geom_hbond_atom_site_label_D
_geom_hbond_atom_site_label_H
_geom_hbond_atom_site_label_A
_geom_hbond_distance_DH
_geom_hbond_distance_HA
_geom_hbond_distance_DA
_geom_hbond_angle_DHA
_geom_hbond_site_symmetry_A
N16 H16A O4 0.81(3) 2.56(3) 3.280(3) 148(3) 4_565
N16 H16A N12 0.81(3) 2.19(3) 2.753(3) 126(2) .
N16 H16B O21 0.86(3) 2.55(3) 3.194(2) 132(2) 4_575

loop_
_geom_torsion_atom_site_label_1
_geom_torsion_atom_site_label_2
_geom_torsion_atom_site_label_3
_geom_torsion_atom_site_label_4
_geom_torsion
_geom_torsion_site_symmetry_1
_geom_torsion_site_symmetry_2
_geom_torsion_site_symmetry_3
_geom_torsion_site_symmetry_4
O5 N6 C7 C9 -83.1(2) . . . .
O4 N6 C7 C9 94.9(2) . . . .
O5 N6 C7 N3 158.97(18) . . . .
O4 N6 C7 N3 -23.1(2) . . . .
O5 N6 C7 Cl8 40.5(2) . . . .
O4 N6 C7 Cl8 -141.57(17) . . . .
O2 N3 C7 C9 164.68(19) . . . .
O1 N3 C7 C9 -17.4(2) . . . .
O2 N3 C7 N6 -81.0(2) . . . .
O1 N3 C7 N6 96.9(2) . . . .
O2 N3 C7 Cl8 37.7(2) . . . .
O1 N3 C7 Cl8 -144.33(17) . . . .
N6 C7 C9 N10 1.4(3) . . . .
N3 C7 C9 N10 115.2(2) . . . .
Cl8 C7 C9 N10 -119.99(19) . . . .
N6 C7 C9 N13 179.87(18) . . . .
N3 C7 C9 N13 -66.4(2) . . . .
Cl8 C7 C9 N13 58.4(2) . . . .
N13 C9 N10 N11 -0.4(2) . . . .
C7 C9 N10 N11 178.21(18) . . . .
C9 N10 N11 N12 0.3(2) . . . .
N10 N11 N12 N13 -0.1(2) . . . .
N10 C9 N13 N12 0.4(2) . . . .
C7 C9 N13 N12 -178.24(17) . . . .
N10 C9 N13 N14 -179.39(17) . . . .
C7 C9 N13 N14 2.0(3) . . . .
N11 N12 N13 C9 -0.2(2) . . . .
N11 N12 N13 N14 179.58(19) . . . .
C9 N13 N14 C15 169.57(18) . . . .
N12 N13 N14 C15 -10.2(3) . . . .
N13 N14 C15 N16 0.8(3) . . . .
N13 N14 C15 C17 -178.65(16) . . . .
N14 C15 C17 N19 -23.3(2) . . . .
N16 C15 C17 N19 157.19(19) . . . .
N14 C15 C17 N22 91.60(19) . . . .
N16 C15 C17 N22 -87.9(2) . . . .
N14 C15 C17 Cl18 -146.21(15) . . . .
N16 C15 C17 Cl18 34.3(2) . . . .
C15 C17 N19 O20 -85.4(2) . . . .
N22 C17 N19 O20 156.45(18) . . . .
Cl18 C17 N19 O20 39.6(2) . . . .
C15 C17 N19 O21 93.4(2) . . . .
N22 C17 N19 O21 -24.8(2) . . . .
Cl18 C17 N19 O21 -141.62(17) . . . .
C15 C17 N22 O23 -1.4(2) . . . .
N19 C17 N22 O23 116.1(2) . . . .
Cl18 C17 N22 O23 -126.25(19) . . . .
C15 C17 N22 O24 176.20(19) . . . .
N19 C17 N22 O24 -66.3(2) . . . .
Cl18 C17 N22 O24 51.3(2) . . . .
